data_1526442
loop_
_publ_author_name
'Isasi, J.'

_publ_section_title
;
 New M M' O4 oxides derived from the rutile type: synthesis, structure and
 study of magnetic and electronic properties
;
_journal_name_full 'Journal of Alloys Compd.'
_journal_page_first 89
_journal_page_last 96
_journal_volume 322
_journal_year 2001
_chemical_formula_sum 'Co O4 Te'
_chemical_name_systematic 'Co (Te O4)'
_space_group_IT_number 14
_symmetry_space_group_name_Hall '-P 2yn'
_symmetry_space_group_name_H-M 'P 1 21/n 1'
_cell_angle_alpha 90
_cell_angle_beta 124.07
_cell_angle_gamma 90
_cell_formula_units_Z 2
_cell_length_a 6.192
_cell_length_b 4.671
_cell_length_c 5.567
_cell_volume 133.376
_citation_journal_id_ASTM JALCEU
_cod_data_source_file Isasi_JALCEU_2001_1299.cif
_cod_data_source_block Co1O4Te1
_cod_original_cell_volume 133.3761
_cod_original_sg_symbol_Hall '-P 2ybc (x-z,y,z)'
_cod_original_formula_sum 'Co1 O4 Te1'
_cod_database_code 1526442

loop_
_symmetry_equiv_pos_as_xyz
x,y,z
-x+1/2,y+1/2,-z+1/2
-x,-y,-z
x-1/2,-y-1/2,z-1/2

loop_
_atom_site_label
_atom_site_type_symbol
_atom_site_fract_x
_atom_site_fract_y
_atom_site_fract_z
_atom_site_occupancy
_atom_site_U_iso_or_equiv
Co1 Co+2 0.258 0.022 0.001 0.5 0.0
O1 O-2 0.127 0.188 0.222 1 0.0
Te1 Te+6 0.258 0.022 0.001 0.5 0.0
O2 O-2 0.446 0.72 0.357 1 0.0
